data_1561866
loop_
_publ_author_name
'Ward, Matthew D.'
'Oh, George N.'
'Mesbah, Adel'
'Lee, Minseong'
'Sang Choi, Eun'
'Ibers, James A.'

_publ_section_title
;
 Syntheses and characterization of the cubic uranium chalcogenides
 Rh2U6S15, Cs2Ti2U6Se15, Cs2Cr2U6Se15, and Cs2Ti2U6Te15
;
_journal_name_full 'Journal of Solid State Chemistry'
_journal_page_first 14
_journal_page_last 19
_journal_paper_doi 10.1016/j.jssc.2015.04.005
_journal_volume 228
_journal_year 2015
_chemical_formula_sum 'Cs2 Te15 Ti2 U6'
_chemical_formula_weight 3703.80
_space_group_crystal_system cubic
_space_group_IT_number 229
_space_group_name_Hall '-I 4 2 3'
_space_group_name_H-M_alt 'I m -3 m'
_atom_sites_solution_hydrogens .
_cell_angle_alpha 90
_cell_angle_beta 90
_cell_angle_gamma 90
_cell_formula_units_Z 4
_cell_length_a 15.0130(4)
_cell_length_b 15.0130(4)
_cell_length_c 15.0130(4)
_cell_measurement_reflns_used 9040
_cell_measurement_temperature 100(2)
_cell_measurement_theta_max 36.45
_cell_measurement_theta_min 2.71
_cell_volume 3383.78(16)
_computing_cell_refinement 'Bruker SAINT'
_computing_data_collection 'Bruker APEX2'
_computing_data_reduction 'Bruker SAINT'
_computing_molecular_graphics 'Crystalmaker (Palmer, 2013)'
_computing_publication_material 'SHELXL-2014 (Sheldrick, 2014)'
_computing_structure_refinement 'SHELXL-2014 (Sheldrick, 2014)'
_computing_structure_solution 'SHELXS-2014 (Sheldrick, 2014)'
_diffrn_ambient_temperature 100(2)
_diffrn_measured_fraction_theta_full 0.997
_diffrn_measured_fraction_theta_max 0.999
_diffrn_measurement_device_type 'Bruker APEX-II CCD'
_diffrn_measurement_method '\f and \w scans'
_diffrn_radiation_type MoK\a
_diffrn_radiation_wavelength 0.71073
_diffrn_reflns_av_R_equivalents 0.0838
_diffrn_reflns_av_unetI/netI 0.0203
_diffrn_reflns_Laue_measured_fraction_full 0.997
_diffrn_reflns_Laue_measured_fraction_max 0.999
_diffrn_reflns_limit_h_max 24
_diffrn_reflns_limit_h_min -25
_diffrn_reflns_limit_k_max 25
_diffrn_reflns_limit_k_min -25
_diffrn_reflns_limit_l_max 24
_diffrn_reflns_limit_l_min -25
_diffrn_reflns_number 39541
_diffrn_reflns_point_group_measured_fraction_full 0.997
_diffrn_reflns_point_group_measured_fraction_max 0.999
_diffrn_reflns_theta_full 25.242
_diffrn_reflns_theta_max 36.450
_diffrn_reflns_theta_min 2.713
_exptl_absorpt_coefficient_mu 43.842
_exptl_absorpt_correction_T_max 0.0925
_exptl_absorpt_correction_T_min 0.0218
_exptl_absorpt_correction_type numerical
_exptl_absorpt_process_details 'face indexed, SADABS (Sheldrick, 2008)'
_exptl_crystal_colour black
_exptl_crystal_density_diffrn 7.270
_exptl_crystal_description block
_exptl_crystal_F_000 5944
_exptl_crystal_size_max 0.241
_exptl_crystal_size_mid 0.155
_exptl_crystal_size_min 0.137
_refine_diff_density_max 4.704
_refine_diff_density_min -2.143
_refine_diff_density_rms 0.827
_refine_ls_extinction_coef 0.00070(6)
_refine_ls_extinction_expression Fc^*^=kFc[1+0.001xFc^2^\l^3^/sin(2\q)]^-1/4^
_refine_ls_extinction_method SHELXL
_refine_ls_goodness_of_fit_ref 4.656
_refine_ls_hydrogen_treatment undef
_refine_ls_matrix_type full
_refine_ls_number_parameters 23
_refine_ls_number_reflns 853
_refine_ls_number_restraints 1
_refine_ls_restrained_S_all 4.653
_refine_ls_R_factor_all 0.0340
_refine_ls_R_factor_gt 0.0340
_refine_ls_shift/su_max 0.001
_refine_ls_shift/su_mean 0.000
_refine_ls_structure_factor_coef Fsqd
_refine_ls_weighting_details 'w=1/[\s^2^(Fo^2^)] where P=(1.0000Fo^2^+0.0000Fc^2^)'
_refine_ls_weighting_scheme calc
_refine_ls_wR_factor_gt 0.0855
_refine_ls_wR_factor_ref 0.0855
_reflns_Friedel_coverage 0.000
_reflns_Friedel_fraction_full .
_reflns_Friedel_fraction_max .
_reflns_number_gt 853
_reflns_number_total 853
_reflns_threshold_expression 'I > 2\s(I)'
_cod_data_source_file Cs2Ti2U6Te15A.cif
_cod_data_source_block Cs2Ti2U6Te15
_cod_original_cell_volume 3383.8(3)
_cod_database_code 1561866
_shelx_space_group_comment
;
The symmetry employed for this shelxl refinement is uniquely defined
by the following loop, which should always be used as a source of
symmetry information in preference to the above space-group names.
They are only intended as comments.
;
_shelxl_version_number 2014-1

loop_
_space_group_symop_operation_xyz
'x, y, z'
'-x, -y, z'
'-x, y, -z'
'x, -y, -z'
'z, x, y'
'z, -x, -y'
'-z, -x, y'
'-z, x, -y'
'y, z, x'
'-y, z, -x'
'y, -z, -x'
'-y, -z, x'
'y, x, -z'
'-y, -x, -z'
'y, -x, z'
'-y, x, z'
'x, z, -y'
'-x, z, y'
'-x, -z, -y'
'x, -z, y'
'z, y, -x'
'z, -y, x'
'-z, y, x'
'-z, -y, -x'
'x+1/2, y+1/2, z+1/2'
'-x+1/2, -y+1/2, z+1/2'
'-x+1/2, y+1/2, -z+1/2'
'x+1/2, -y+1/2, -z+1/2'
'z+1/2, x+1/2, y+1/2'
'z+1/2, -x+1/2, -y+1/2'
'-z+1/2, -x+1/2, y+1/2'
'-z+1/2, x+1/2, -y+1/2'
'y+1/2, z+1/2, x+1/2'
'-y+1/2, z+1/2, -x+1/2'
'y+1/2, -z+1/2, -x+1/2'
'-y+1/2, -z+1/2, x+1/2'
'y+1/2, x+1/2, -z+1/2'
'-y+1/2, -x+1/2, -z+1/2'
'y+1/2, -x+1/2, z+1/2'
'-y+1/2, x+1/2, z+1/2'
'x+1/2, z+1/2, -y+1/2'
'-x+1/2, z+1/2, y+1/2'
'-x+1/2, -z+1/2, -y+1/2'
'x+1/2, -z+1/2, y+1/2'
'z+1/2, y+1/2, -x+1/2'
'z+1/2, -y+1/2, x+1/2'
'-z+1/2, y+1/2, x+1/2'
'-z+1/2, -y+1/2, -x+1/2'
'-x, -y, -z'
'x, y, -z'
'x, -y, z'
'-x, y, z'
'-z, -x, -y'
'-z, x, y'
'z, x, -y'
'z, -x, y'
'-y, -z, -x'
'y, -z, x'
'-y, z, x'
'y, z, -x'
'-y, -x, z'
'y, x, z'
'-y, x, -z'
'y, -x, -z'
'-x, -z, y'
'x, -z, -y'
'x, z, y'
'-x, z, -y'
'-z, -y, x'
'-z, y, -x'
'z, -y, -x'
'z, y, x'
'-x+1/2, -y+1/2, -z+1/2'
'x+1/2, y+1/2, -z+1/2'
'x+1/2, -y+1/2, z+1/2'
'-x+1/2, y+1/2, z+1/2'
'-z+1/2, -x+1/2, -y+1/2'
'-z+1/2, x+1/2, y+1/2'
'z+1/2, x+1/2, -y+1/2'
'z+1/2, -x+1/2, y+1/2'
'-y+1/2, -z+1/2, -x+1/2'
'y+1/2, -z+1/2, x+1/2'
'-y+1/2, z+1/2, x+1/2'
'y+1/2, z+1/2, -x+1/2'
'-y+1/2, -x+1/2, z+1/2'
'y+1/2, x+1/2, z+1/2'
'-y+1/2, x+1/2, -z+1/2'
'y+1/2, -x+1/2, -z+1/2'
'-x+1/2, -z+1/2, y+1/2'
'x+1/2, -z+1/2, -y+1/2'
'x+1/2, z+1/2, y+1/2'
'-x+1/2, z+1/2, -y+1/2'
'-z+1/2, -y+1/2, x+1/2'
'-z+1/2, y+1/2, -x+1/2'
'z+1/2, -y+1/2, -x+1/2'
'z+1/2, y+1/2, x+1/2'

loop_
_atom_site_label
_atom_site_type_symbol
_atom_site_fract_x
_atom_site_fract_y
_atom_site_fract_z
_atom_site_U_iso_or_equiv
_atom_site_adp_type
_atom_site_occupancy
_atom_site_site_symmetry_order
_atom_site_calc_flag
_atom_site_refinement_flags_posn
_atom_site_refinement_flags_adp
_atom_site_refinement_flags_occupancy
_atom_site_disorder_assembly
_atom_site_disorder_group
U1 U 0.0000 0.29453(2) 0.29453(2) 0.00686(13) Uani 1 4 d S T P . .
Cs1 Cs 0.0000 0.5000 0.5000 0.0089(2) Uani 1 16 d S T P . .
Cs2 Cs 0.1408(4) 0.0000 0.0000 0.0203(11) Uani 0.1666 8 d S T P . .
Te1 Te 0.12663(2) 0.12663(2) 0.31337(3) 0.00759(13) Uani 1 2 d S T P . .
Te2 Te 0.2500 0.0000 0.5000 0.00687(17) Uani 1 8 d S T P . .
Ti1 Ti 0.2500 0.2500 0.2500 0.0087(5) Uani 1 12 d S T P . .

loop_
_atom_site_aniso_label
_atom_site_aniso_U_11
_atom_site_aniso_U_22
_atom_site_aniso_U_33
_atom_site_aniso_U_23
_atom_site_aniso_U_13
_atom_site_aniso_U_12
U1 0.00708(17) 0.00674(14) 0.00674(14) 0.00071(9) 0.000 0.000
Cs1 0.0124(5) 0.0072(3) 0.0072(3) 0.000 0.000 0.000
Cs2 0.006(2) 0.0272(18) 0.0272(18) 0.000 0.000 0.000
Te1 0.00656(15) 0.00656(15) 0.0097(2) 0.00057(9) 0.00057(9) 0.00040(12)
Te2 0.0081(3) 0.0062(2) 0.0062(2) 0.000 0.000 0.000
Ti1 0.0087(5) 0.0087(5) 0.0087(5) 0.0010(5) 0.0010(5) 0.0010(5)

loop_
_atom_type_symbol
_atom_type_description
_atom_type_scat_dispersion_real
_atom_type_scat_dispersion_imag
_atom_type_scat_source
Ti Ti 0.2776 0.4457 'International Tables Vol C Tables 4.2.6.8 and 6.1.1.4'
Te Te -0.5308 1.6751 'International Tables Vol C Tables 4.2.6.8 and 6.1.1.4'
Cs Cs -0.3680 2.1192 'International Tables Vol C Tables 4.2.6.8 and 6.1.1.4'
U U -9.6767 9.6646 'International Tables Vol C Tables 4.2.6.8 and 6.1.1.4'

loop_
_geom_angle_atom_site_label_1
_geom_angle_atom_site_label_2
_geom_angle_atom_site_label_3
_geom_angle
_geom_angle_site_symmetry_1
_geom_angle_site_symmetry_3
Te2 U1 Te2 114.456(10) 9 77
Te2 U1 Te1 75.190(8) 9 59
Te2 U1 Te1 142.755(8) 77 59
Te2 U1 Te1 142.755(8) 9 52
Te2 U1 Te1 75.190(8) 77 52
Te1 U1 Te1 77.419(17) 59 52
Te2 U1 Te1 75.190(8) 9 9
Te2 U1 Te1 142.755(8) 77 9
Te1 U1 Te1 73.704(16) 59 9
Te1 U1 Te1 120.10(2) 52 9
Te2 U1 Te1 142.756(8) 9 .
Te2 U1 Te1 75.190(8) 77 .
Te1 U1 Te1 120.10(2) 59 .
Te1 U1 Te1 73.702(16) 52 .
Te1 U1 Te1 77.420(17) 9 .
Te2 U1 Te1 73.882(6) 9 77
Te2 U1 Te1 73.882(6) 77 77
Te1 U1 Te1 140.434(6) 59 77
Te1 U1 Te1 140.434(6) 52 77
Te1 U1 Te1 74.999(12) 9 77
Te1 U1 Te1 75.000(12) . 77
Te2 U1 Te1 73.883(6) 9 30_455
Te2 U1 Te1 73.883(6) 77 30_455
Te1 U1 Te1 74.999(12) 59 30_455
Te1 U1 Te1 74.999(12) 52 30_455
Te1 U1 Te1 140.434(6) 9 30_455
Te1 U1 Te1 140.433(6) . 30_455
Te1 U1 Te1 118.291(18) 77 30_455
Te2 U1 Cs1 57.228(5) 9 .
Te2 U1 Cs1 57.228(5) 77 .
Te1 U1 Cs1 119.948(10) 59 .
Te1 U1 Cs1 119.948(10) 52 .
Te1 U1 Cs1 119.948(10) 9 .
Te1 U1 Cs1 119.948(10) . .
Te1 U1 Cs1 59.146(9) 77 .
Te1 U1 Cs1 59.146(9) 30_455 .
Te2 Cs1 Te2 180.0 57_566 9
Te2 Cs1 Te2 90.0 57_566 77
Te2 Cs1 Te2 90.0 9 77
Te2 Cs1 Te2 90.0 57_566 29_455
Te2 Cs1 Te2 90.0 9 29_455
Te2 Cs1 Te2 180.0 77 29_455
Te2 Cs1 Te1 60.688(4) 57_566 78
Te2 Cs1 Te1 119.312(4) 9 78
Te2 Cs1 Te1 119.312(4) 77 78
Te2 Cs1 Te1 60.688(4) 29_455 78
Te2 Cs1 Te1 119.312(4) 57_566 30_455
Te2 Cs1 Te1 60.688(4) 9 30_455
Te2 Cs1 Te1 60.688(4) 77 30_455
Te2 Cs1 Te1 119.312(4) 29_455 30_455
Te1 Cs1 Te1 180.0 78 30_455
Te2 Cs1 Te1 60.688(4) 57_566 80_455
Te2 Cs1 Te1 119.312(4) 9 80_455
Te2 Cs1 Te1 60.688(4) 77 80_455
Te2 Cs1 Te1 119.312(4) 29_455 80_455
Te1 Cs1 Te1 121.375(8) 78 80_455
Te1 Cs1 Te1 58.625(8) 30_455 80_455
Te2 Cs1 Te1 119.312(4) 57_566 32
Te2 Cs1 Te1 60.688(4) 9 32
Te2 Cs1 Te1 119.312(4) 77 32
Te2 Cs1 Te1 60.688(4) 29_455 32
Te1 Cs1 Te1 58.625(8) 78 32
Te1 Cs1 Te1 121.375(8) 30_455 32
Te1 Cs1 Te1 180.0 80_455 32
Te2 Cs1 Te1 119.312(4) 57_566 79_455
Te2 Cs1 Te1 60.688(4) 9 79_455
Te2 Cs1 Te1 119.312(4) 77 79_455
Te2 Cs1 Te1 60.688(4) 29_455 79_455
Te1 Cs1 Te1 121.375(8) 78 79_455
Te1 Cs1 Te1 58.625(8) 30_455 79_455
Te1 Cs1 Te1 87.634(13) 80_455 79_455
Te1 Cs1 Te1 92.366(13) 32 79_455
Te2 Cs1 Te1 60.688(4) 57_566 31
Te2 Cs1 Te1 119.312(4) 9 31
Te2 Cs1 Te1 60.688(4) 77 31
Te2 Cs1 Te1 119.312(4) 29_455 31
Te1 Cs1 Te1 58.625(8) 78 31
Te1 Cs1 Te1 121.375(8) 30_455 31
Te1 Cs1 Te1 92.366(13) 80_455 31
Te1 Cs1 Te1 87.634(13) 32 31
Te1 Cs1 Te1 180.0 79_455 31
Te2 Cs1 Te1 60.688(4) 57_566 29_455
Te2 Cs1 Te1 119.312(4) 9 29_455
Te2 Cs1 Te1 119.312(4) 77 29_455
Te2 Cs1 Te1 60.688(4) 29_455 29_455
Te1 Cs1 Te1 92.366(13) 78 29_455
Te1 Cs1 Te1 87.634(13) 30_455 29_455
Te1 Cs1 Te1 58.625(8) 80_455 29_455
Te1 Cs1 Te1 121.375(8) 32 29_455
Te1 Cs1 Te1 58.625(8) 79_455 29_455
Te1 Cs1 Te1 121.375(8) 31 29_455
Te2 Cs1 Te1 119.312(4) 57_566 77
Te2 Cs1 Te1 60.688(4) 9 77
Te2 Cs1 Te1 60.688(4) 77 77
Te2 Cs1 Te1 119.312(4) 29_455 77
Te1 Cs1 Te1 87.634(13) 78 77
Te1 Cs1 Te1 92.366(13) 30_455 77
Te1 Cs1 Te1 121.375(8) 80_455 77
Te1 Cs1 Te1 58.625(8) 32 77
Te1 Cs1 Te1 121.375(8) 79_455 77
Te1 Cs1 Te1 58.625(8) 31 77
Te1 Cs1 Te1 180.0 29_455 77
Cs2 Cs2 Cs2 60.0 57 53
Cs2 Cs2 Cs2 90.0 57 9
Cs2 Cs2 Cs2 60.0 53 9
Cs2 Cs2 Cs2 60.0 57 5
Cs2 Cs2 Cs2 90.0 53 5
Cs2 Cs2 Cs2 60.000(1) 9 5
Cs2 Cs2 Te1 148.285(19) 57 5
Cs2 Cs2 Te1 148.285(19) 53 5
Cs2 Cs2 Te1 97.50(5) 9 5
Cs2 Cs2 Te1 97.50(5) 5 5
Cs2 Cs2 Te1 97.50(5) 57 55
Cs2 Cs2 Te1 148.285(19) 53 55
Cs2 Cs2 Te1 148.285(19) 9 55
Cs2 Cs2 Te1 97.50(5) 5 55
Te1 Cs2 Te1 61.23(7) 5 55
Cs2 Cs2 Te1 148.285(19) 57 56
Cs2 Cs2 Te1 97.50(5) 53 56
Cs2 Cs2 Te1 97.50(5) 9 56
Cs2 Cs2 Te1 148.285(19) 5 56
Te1 Cs2 Te1 61.23(7) 5 56
Te1 Cs2 Te1 92.14(12) 55 56
Cs2 Cs2 Te1 97.50(5) 57 6
Cs2 Cs2 Te1 97.50(5) 53 6
Cs2 Cs2 Te1 148.285(19) 9 6
Cs2 Cs2 Te1 148.285(19) 5 6
Te1 Cs2 Te1 92.14(12) 5 6
Te1 Cs2 Te1 61.23(7) 55 6
Te1 Cs2 Te1 61.23(7) 56 6
Cs2 Cs2 Cs2 45.0 57 49
Cs2 Cs2 Cs2 45.0 53 49
Cs2 Cs2 Cs2 45.0 9 49
Cs2 Cs2 Cs2 45.0 5 49
Te1 Cs2 Cs2 133.93(6) 5 49
Te1 Cs2 Cs2 133.93(6) 55 49
Te1 Cs2 Cs2 133.93(6) 56 49
Te1 Cs2 Cs2 133.93(6) 6 49
Cs2 Cs2 Cs1 135.0 57 25_544
Cs2 Cs2 Cs1 135.0 53 25_544
Cs2 Cs2 Cs1 135.0 9 25_544
Cs2 Cs2 Cs1 135.0 5 25_544
Te1 Cs2 Cs1 46.07(6) 5 25_544
Te1 Cs2 Cs1 46.07(6) 55 25_544
Te1 Cs2 Cs1 46.07(6) 56 25_544
Te1 Cs2 Cs1 46.07(6) 6 25_544
Cs2 Cs2 Cs1 180.0 49 25_544
Ti1 Te1 U1 80.771(8) . .
Ti1 Te1 U1 80.771(8) . 5
U1 Te1 U1 161.062(15) . 5
Ti1 Te1 U1 79.106(12) . 81
U1 Te1 U1 90.326(10) . 81
U1 Te1 U1 90.325(10) 5 81
Ti1 Te1 Cs2 116.11(6) . 9
U1 Te1 Cs2 92.157(14) . 9
U1 Te1 Cs2 92.158(14) 5 9
U1 Te1 Cs2 164.79(6) 81 9
Ti1 Te1 Cs1 153.777(16) . 33_445
U1 Te1 Cs1 99.211(8) . 33_445
U1 Te1 Cs1 99.211(8) 5 33_445
U1 Te1 Cs1 74.671(11) 81 33_445
Cs2 Te1 Cs1 90.12(6) 9 33_445
U1 Te2 U1 92.572(2) 34_545 6_556
U1 Te2 U1 92.572(2) 34_545 5
U1 Te2 U1 155.542(10) 6_556 5
U1 Te2 U1 155.542(10) 34_545 81
U1 Te2 U1 92.572(2) 6_556 81
U1 Te2 U1 92.572(2) 5 81
U1 Te2 Cs1 77.771(5) 34_545 33_445
U1 Te2 Cs1 102.229(5) 6_556 33_445
U1 Te2 Cs1 102.229(5) 5 33_445
U1 Te2 Cs1 77.771(5) 81 33_445
U1 Te2 Cs1 102.229(5) 34_545 5
U1 Te2 Cs1 77.771(5) 6_556 5
U1 Te2 Cs1 77.771(5) 5 5
U1 Te2 Cs1 102.229(5) 81 5
Cs1 Te2 Cs1 180.0 33_445 5
Te1 Ti1 Te1 180.0 81 9
Te1 Ti1 Te1 90.690(14) 81 73
Te1 Ti1 Te1 89.310(13) 9 73
Te1 Ti1 Te1 89.310(13) 81 5
Te1 Ti1 Te1 90.690(13) 9 5
Te1 Ti1 Te1 89.310(13) 73 5
Te1 Ti1 Te1 90.690(13) 81 77
Te1 Ti1 Te1 89.310(13) 9 77
Te1 Ti1 Te1 90.690(13) 73 77
Te1 Ti1 Te1 180.0 5 77
Te1 Ti1 Te1 89.310(13) 81 .
Te1 Ti1 Te1 90.690(14) 9 .
Te1 Ti1 Te1 180.0 73 .
Te1 Ti1 Te1 90.690(13) 5 .
Te1 Ti1 Te1 89.310(14) 77 .

loop_
_geom_bond_atom_site_label_1
_geom_bond_atom_site_label_2
_geom_bond_distance
_geom_bond_site_symmetry_2
U1 Te2 3.1563(2) 9
U1 Te2 3.1563(2) 77
U1 Te1 3.1698(2) 59
U1 Te1 3.1698(2) 52
U1 Te1 3.1698(2) 9
U1 Te1 3.1699(2) .
U1 Te1 3.2639(5) 77
U1 Te1 3.2639(5) 30_455
U1 Cs1 4.3625(4) .
Cs1 Te2 3.75325(11) 57_566
Cs1 Te2 3.75325(10) 9
Cs1 Te2 3.75325(10) 77
Cs1 Te2 3.75325(11) 29_455
Cs1 Te1 3.8832(5) 78
Cs1 Te1 3.8832(5) 30_455
Cs1 Te1 3.8832(5) 80_455
Cs1 Te1 3.8832(5) 32
Cs1 Te1 3.8832(4) 79_455
Cs1 Te1 3.8832(5) 31
Cs1 Te1 3.8832(5) 29_455
Cs1 Te1 3.8832(4) 77
Cs2 Cs2 2.990(8) 57
Cs2 Cs2 2.990(8) 53
Cs2 Cs2 2.990(8) 9
Cs2 Cs2 2.990(8) 5
Cs2 Te1 3.733(4) 5
Cs2 Te1 3.733(4) 55
Cs2 Te1 3.733(4) 56
Cs2 Te1 3.733(4) 6
Cs2 Cs2 4.229(11) 49
Cs2 Cs1 5.392(5) 25_544
Te1 Ti1 2.7868(4) .
Te1 U1 3.1699(2) 5
Te1 U1 3.2639(5) 81
Te1 Cs2 3.733(4) 9
Te1 Cs1 3.8832(4) 33_445
Te2 U1 3.1563(2) 34_545
Te2 U1 3.1563(2) 6_556
Te2 U1 3.1563(2) 5
Te2 U1 3.1563(2) 81
Te2 Cs1 3.75325(10) 33_445
Te2 Cs1 3.75325(10) 5
Ti1 Te1 2.7867(4) 81
Ti1 Te1 2.7867(4) 9
Ti1 Te1 2.7867(4) 73
Ti1 Te1 2.7867(4) 5
Ti1 Te1 2.7867(4) 77

_cod_database_fobs_code 1561866
